data_4082685
loop_
_publ_author_name
'Seven, \"Omer'
'Bolte, Michael'
'Lerner, Hans-Wolfram'
'Wagner, Matthias'

_publ_section_title
;
 High-Yield Syntheses and Reactivity Studies of 1,2-Diborylated and
 1,2,4,5-Tetraborylated Benzenes
;
_journal_issue 5
_journal_name_full Organometallics
_journal_page_first 1291
_journal_paper_doi 10.1021/om500104w
_journal_volume 33
_journal_year 2014
_chemical_formula_moiety 'C12 H8 B Br O2'
_chemical_formula_sum 'C12 H8 B Br O2'
_chemical_formula_weight 274.90
_chemical_name_systematic ?
_space_group_crystal_system orthorhombic
_space_group_IT_number 19
_space_group_name_Hall 'P 2ac 2ab'
_space_group_name_H-M_alt 'P 21 21 21'
_symmetry_space_group_name_Hall 'P 2ac 2ab'
_symmetry_space_group_name_H-M 'P 21 21 21'
_atom_sites_solution_hydrogens geom
_audit_creation_method SHELXL-2013
_cell_angle_alpha 90
_cell_angle_beta 90
_cell_angle_gamma 90
_cell_formula_units_Z 4
_cell_length_a 4.6297(4)
_cell_length_b 12.1997(9)
_cell_length_c 18.5887(12)
_cell_measurement_reflns_used 13177
_cell_measurement_temperature 173(2)
_cell_measurement_theta_max 26.5
_cell_measurement_theta_min 2.2
_cell_volume 1049.91(14)
_computing_cell_refinement 'X-Area (Stoe & Cie, 2001)'
_computing_data_collection 'X-Area (Stoe & Cie, 2001)'
_computing_data_reduction 'X-Area (Stoe & Cie, 2001)'
_computing_molecular_graphics 'XP in SHELXTL-Plus (Sheldrick, 2008)'
_computing_structure_refinement 'SHELXL-2013 (Sheldrick, 2013)'
_diffrn_ambient_temperature 173(2)
_diffrn_measured_fraction_theta_full 0.998
_diffrn_measured_fraction_theta_max 0.998
_diffrn_measurement_device_type 'STOE IPDS II two-circle-diffractometer'
_diffrn_measurement_method \w
_diffrn_radiation_type MoK\a
_diffrn_radiation_wavelength 0.71073
_diffrn_reflns_av_R_equivalents 0.1008
_diffrn_reflns_av_unetI/netI 0.0487
_diffrn_reflns_Laue_measured_fraction_full 0.998
_diffrn_reflns_Laue_measured_fraction_max 0.998
_diffrn_reflns_limit_h_max 5
_diffrn_reflns_limit_h_min -5
_diffrn_reflns_limit_k_max 14
_diffrn_reflns_limit_k_min -14
_diffrn_reflns_limit_l_max 22
_diffrn_reflns_limit_l_min -22
_diffrn_reflns_number 11977
_diffrn_reflns_point_group_measured_fraction_full 0.999
_diffrn_reflns_point_group_measured_fraction_max 0.998
_diffrn_reflns_theta_full 25.000
_diffrn_reflns_theta_max 25.931
_diffrn_reflns_theta_min 2.191
_exptl_absorpt_coefficient_mu 3.892
_exptl_absorpt_correction_T_max 0.772
_exptl_absorpt_correction_T_min 0.455
_exptl_absorpt_correction_type multi-scan
_exptl_absorpt_process_details 'X-Area (Stoe & Cie, 2001)'
_exptl_crystal_colour colourless
_exptl_crystal_density_diffrn 1.739
_exptl_crystal_description needle
_exptl_crystal_F_000 544
_exptl_crystal_size_max 0.240
_exptl_crystal_size_mid 0.110
_exptl_crystal_size_min 0.070
_refine_diff_density_max 0.367
_refine_diff_density_min -0.840
_refine_diff_density_rms 0.086
_refine_ls_abs_structure_details
; 
 Flack x determined using 745 quotients [(I+)-(I-)]/[(I+)+(I-)] 
 (Parsons and Flack (2004), Acta Cryst. A60, s61). 
;
_refine_ls_abs_structure_Flack 0.005(10)
_refine_ls_extinction_method none
_refine_ls_goodness_of_fit_ref 1.075
_refine_ls_hydrogen_treatment constr
_refine_ls_matrix_type full
_refine_ls_number_parameters 145
_refine_ls_number_reflns 2046
_refine_ls_number_restraints 0
_refine_ls_restrained_S_all 1.075
_refine_ls_R_factor_all 0.0365
_refine_ls_R_factor_gt 0.0339
_refine_ls_shift/su_max 0.000
_refine_ls_shift/su_mean 0.000
_refine_ls_structure_factor_coef Fsqd
_refine_ls_weighting_details 'w=1/[\s^2^(Fo^2^)+(0.0468P)^2^] where P=(Fo^2^+2Fc^2^)/3'
_refine_ls_weighting_scheme calc
_refine_ls_wR_factor_gt 0.0787
_refine_ls_wR_factor_ref 0.0796
_reflns_Friedel_coverage 0.662
_reflns_Friedel_fraction_full 1.000
_reflns_Friedel_fraction_max 0.996
_reflns_number_gt 1942
_reflns_number_total 2046
_reflns_threshold_expression 'I > 2\s(I)'
_cod_data_source_file om500104w_si_001.cif
_cod_data_source_block wa1763
_cod_database_code 4082685
_shelx_space_group_comment
; 
The symmetry employed for this shelxl refinement is uniquely defined 
by the following loop, which should always be used as a source of 
symmetry information in preference to the above space-group names. 
They are only intended as comments. 
;
_shelx_estimated_absorpt_t_min 0.455
_shelx_estimated_absorpt_t_max 0.772
_shelxl_version_number 2013-3

loop_
_space_group_symop_operation_xyz
'x, y, z'
'-x+1/2, -y, z+1/2'
'-x, y+1/2, -z+1/2'
'x+1/2, -y+1/2, -z'

loop_
_atom_site_label
_atom_site_type_symbol
_atom_site_fract_x
_atom_site_fract_y
_atom_site_fract_z
_atom_site_U_iso_or_equiv
_atom_site_adp_type
_atom_site_occupancy
_atom_site_site_symmetry_order
_atom_site_calc_flag
_atom_site_refinement_flags_posn
_atom_site_refinement_flags_adp
Br1 Br 0.45477(12) 0.41207(4) 0.20668(2) 0.04313(18) Uani 1 1 d . .
B1 B 0.2446(9) 0.4058(4) 0.3777(2) 0.0236(8) Uani 1 1 d . .
O1 O 0.0859(7) 0.4818(2) 0.33867(14) 0.0282(6) Uani 1 1 d . .
O2 O 0.1681(6) 0.4084(3) 0.45012(14) 0.0280(6) Uani 1 1 d . .
C1 C 0.4748(9) 0.3240(3) 0.3502(2) 0.0250(8) Uani 1 1 d . .
C2 C 0.5807(10) 0.3145(3) 0.2797(2) 0.0275(8) Uani 1 1 d . .
C3 C 0.7810(10) 0.2375(4) 0.2604(3) 0.0319(9) Uani 1 1 d . .
H3 H 0.8463 0.2336 0.2120 0.038 Uiso 1 1 calc R U
C4 C 0.8888(10) 0.1654(4) 0.3110(2) 0.0329(10) Uani 1 1 d . .
H4 H 1.0282 0.1120 0.2976 0.039 Uiso 1 1 calc R U
C5 C 0.7923(10) 0.1715(4) 0.3813(3) 0.0327(9) Uani 1 1 d . .
H5 H 0.8662 0.1222 0.4163 0.039 Uiso 1 1 calc R U
C6 C 0.5890(10) 0.2490(3) 0.4010(2) 0.0287(9) Uani 1 1 d . .
H6 H 0.5246 0.2519 0.4494 0.034 Uiso 1 1 calc R U
C11 C -0.0891(10) 0.5335(3) 0.3885(2) 0.0279(8) Uani 1 1 d . .
C12 C -0.0401(10) 0.4892(3) 0.4560(2) 0.0267(8) Uani 1 1 d . .
C13 C -0.1836(11) 0.5250(4) 0.5162(2) 0.0342(10) Uani 1 1 d . .
H13 H -0.1486 0.4943 0.5624 0.041 Uiso 1 1 calc R U
C14 C -0.3834(9) 0.6089(4) 0.5058(3) 0.0373(10) Uani 1 1 d . .
H14 H -0.4888 0.6363 0.5458 0.045 Uiso 1 1 calc R U
C15 C -0.4310(12) 0.6528(4) 0.4382(3) 0.0396(10) Uani 1 1 d . .
H15 H -0.5677 0.7104 0.4330 0.048 Uiso 1 1 calc R U
C16 C -0.2848(10) 0.6154(4) 0.3777(3) 0.0350(10) Uani 1 1 d . .
H16 H -0.3193 0.6453 0.3313 0.042 Uiso 1 1 calc R U

loop_
_atom_site_aniso_label
_atom_site_aniso_U_11
_atom_site_aniso_U_22
_atom_site_aniso_U_33
_atom_site_aniso_U_23
_atom_site_aniso_U_13
_atom_site_aniso_U_12
Br1 0.0525(3) 0.0477(3) 0.0291(2) 0.01034(18) 0.00679(19) 0.0109(2)
B1 0.023(2) 0.0225(19) 0.026(2) -0.0011(17) -0.0008(15) -0.005(2)
O1 0.0264(15) 0.0304(15) 0.0276(14) 0.0013(11) 0.0008(12) 0.0009(13)
O2 0.0283(14) 0.0310(15) 0.0248(13) -0.0021(12) 0.0001(10) 0.0016(13)
C1 0.024(2) 0.0249(17) 0.0265(17) 0.0001(14) 0.0000(15) -0.0033(17)
C2 0.027(2) 0.029(2) 0.0264(19) 0.0009(14) 0.0016(17) -0.0037(18)
C3 0.033(2) 0.030(2) 0.033(2) -0.0030(17) 0.0044(18) -0.0019(19)
C4 0.025(2) 0.029(2) 0.045(3) -0.0071(17) 0.0020(17) 0.0031(17)
C5 0.029(2) 0.030(2) 0.039(2) 0.0037(18) -0.0009(18) 0.0028(19)
C6 0.025(2) 0.031(2) 0.0299(19) -0.0069(15) -0.0007(16) 0.0004(18)
C11 0.022(2) 0.0259(19) 0.035(2) -0.0019(15) 0.0005(17) -0.0045(17)
C12 0.0239(19) 0.0264(19) 0.0297(19) -0.0063(14) -0.0015(17) -0.0016(18)
C13 0.032(2) 0.037(2) 0.033(2) -0.0080(18) -0.0012(18) -0.0039(19)
C14 0.027(2) 0.036(2) 0.048(3) -0.0162(19) 0.0071(18) -0.0027(18)
C15 0.028(2) 0.032(2) 0.059(3) -0.009(2) 0.004(2) 0.002(2)
C16 0.029(2) 0.032(2) 0.044(3) 0.0028(19) -0.0014(19) -0.0008(18)

loop_
_atom_type_symbol
_atom_type_description
_atom_type_scat_dispersion_real
_atom_type_scat_dispersion_imag
_atom_type_scat_source
C C 0.0033 0.0016 'International Tables Vol C Tables 4.2.6.8 and 6.1.1.4'
H H 0.0000 0.0000 'International Tables Vol C Tables 4.2.6.8 and 6.1.1.4'
B B 0.0013 0.0007 'International Tables Vol C Tables 4.2.6.8 and 6.1.1.4'
Br Br -0.2901 2.4595 'International Tables Vol C Tables 4.2.6.8 and 6.1.1.4'
O O 0.0106 0.0060 'International Tables Vol C Tables 4.2.6.8 and 6.1.1.4'

loop_
_geom_angle_atom_site_label_1
_geom_angle_atom_site_label_2
_geom_angle_atom_site_label_3
_geom_angle
O1 B1 O2 110.8(3)
O1 B1 C1 128.5(3)
O2 B1 C1 120.7(3)
C11 O1 B1 105.3(3)
C12 O2 B1 105.7(3)
C2 C1 C6 116.0(4)
C2 C1 B1 127.0(3)
C6 C1 B1 117.0(3)
C3 C2 C1 122.5(4)
C3 C2 Br1 116.8(3)
C1 C2 Br1 120.6(3)
C2 C3 C4 120.2(4)
C2 C3 H3 119.9
C4 C3 H3 119.9
C3 C4 C5 119.5(4)
C3 C4 H4 120.2
C5 C4 H4 120.2
C6 C5 C4 120.4(4)
C6 C5 H5 119.8
C4 C5 H5 119.8
C5 C6 C1 121.3(4)
C5 C6 H6 119.3
C1 C6 H6 119.3
C16 C11 O1 128.7(4)
C16 C11 C12 121.8(4)
O1 C11 C12 109.5(4)
C13 C12 O2 129.0(4)
C13 C12 C11 122.4(4)
O2 C12 C11 108.7(3)
C12 C13 C14 116.2(4)
C12 C13 H13 121.9
C14 C13 H13 121.9
C15 C14 C13 121.1(4)
C15 C14 H14 119.5
C13 C14 H14 119.5
C14 C15 C16 122.0(5)
C14 C15 H15 119.0
C16 C15 H15 119.0
C11 C16 C15 116.5(4)
C11 C16 H16 121.7
C15 C16 H16 121.7

loop_
_geom_bond_atom_site_label_1
_geom_bond_atom_site_label_2
_geom_bond_distance
Br1 C2 1.897(4)
B1 O1 1.388(5)
B1 O2 1.392(5)
B1 C1 1.547(6)
O1 C11 1.382(5)
O2 C12 1.383(5)
C1 C2 1.405(5)
C1 C6 1.416(6)
C2 C3 1.368(6)
C3 C4 1.382(7)
C3 H3 0.9500
C4 C5 1.383(7)
C4 H4 0.9500
C5 C6 1.383(6)
C5 H5 0.9500
C6 H6 0.9500
C11 C16 1.363(6)
C11 C12 1.386(6)
C12 C13 1.373(6)
C13 C14 1.393(7)
C13 H13 0.9500
C14 C15 1.384(8)
C14 H14 0.9500
C15 C16 1.390(7)
C15 H15 0.9500
C16 H16 0.9500

loop_
_geom_torsion_atom_site_label_1
_geom_torsion_atom_site_label_2
_geom_torsion_atom_site_label_3
_geom_torsion_atom_site_label_4
_geom_torsion
O2 B1 O1 C11 0.9(4)
C1 B1 O1 C11 179.7(4)
O1 B1 O2 C12 -0.8(4)
C1 B1 O2 C12 -179.8(4)
O1 B1 C1 C2 3.7(7)
O2 B1 C1 C2 -177.6(4)
O1 B1 C1 C6 -175.2(4)
O2 B1 C1 C6 3.6(6)
C6 C1 C2 C3 0.3(6)
B1 C1 C2 C3 -178.6(4)
C6 C1 C2 Br1 -178.3(3)
B1 C1 C2 Br1 2.8(6)
C1 C2 C3 C4 -0.3(7)
Br1 C2 C3 C4 178.3(3)
C2 C3 C4 C5 0.1(7)
C3 C4 C5 C6 0.1(7)
C4 C5 C6 C1 -0.2(7)
C2 C1 C6 C5 0.0(6)
B1 C1 C6 C5 179.0(4)
B1 O1 C11 C16 179.5(4)
B1 O1 C11 C12 -0.6(5)
B1 O2 C12 C13 -179.2(5)
B1 O2 C12 C11 0.4(4)
C16 C11 C12 C13 -0.3(7)
O1 C11 C12 C13 179.8(4)
C16 C11 C12 O2 -180.0(4)
O1 C11 C12 O2 0.1(5)
O2 C12 C13 C14 179.7(4)
C11 C12 C13 C14 0.1(7)
C12 C13 C14 C15 -0.2(7)
C13 C14 C15 C16 0.5(8)
O1 C11 C16 C15 -179.6(4)
C12 C11 C16 C15 0.5(7)
C14 C15 C16 C11 -0.6(7)
